data_9017855
loop_
_publ_author_name
'Talla, D.'
'Wildner, M.'

_publ_section_title
;
 Investigation of the kieserite-szomolnokite solid-solution series, (Mg,Fe)SO4*H2O,
 with relevance to Mars: Crystal chemistry, FTIR, and Raman spectroscopy
 under ambient and martian temperature conditions
 Note: Sample Mg0.86Fe0.14
;
_journal_name_full 'American Mineralogist'
_journal_page_first 1732
_journal_page_last 1749
_journal_volume 104
_journal_year 2019
_chemical_compound_source Synthetic
_chemical_formula_sum 'Fe0.138 H2 Mg0.862 O5 S'
_chemical_name_mineral Kieserite
_space_group_IT_number 15
_space_group_name_Hall '-C 2yc'
_space_group_name_H-M_alt 'C 1 2/c 1'
_symmetry_space_group_name_H-M 'C 1 2/c 1'
_cell_angle_alpha 90
_cell_angle_beta 118.138
_cell_angle_gamma 90
_cell_length_a 6.9379
_cell_length_b 7.6213
_cell_length_c 7.6634
_cell_formula_units_Z 4
_cell_volume 357.319
_database_code_amcsd 0021009
_exptl_crystal_density_diffrn 2.653
_cod_data_source_file inputs/fixed/split/05872.cif
_cod_data_source_block 05872
_cod_original_formula_sum '(Mg.862 Fe.138) S O5 H2'
_cod_database_code 9017855

loop_
_space_group_symop_operation_xyz
x,y,z
1/2+x,1/2+y,z
x,-y,1/2+z
1/2+x,1/2-y,1/2+z
-x,y,1/2-z
1/2-x,1/2+y,1/2-z
-x,-y,-z
1/2-x,1/2-y,-z

loop_
_atom_site_aniso_label
_atom_site_aniso_U_11
_atom_site_aniso_U_22
_atom_site_aniso_U_33
_atom_site_aniso_U_12
_atom_site_aniso_U_13
_atom_site_aniso_U_23
Mg 0.00807 0.00934 0.00883 -0.00042 0.00346 0.00055
Fe 0.00807 0.00934 0.00883 -0.00042 0.00346 0.00055
S 0.00630 0.00778 0.00892 0.00000 0.00298 0.00000
O1 0.00940 0.01620 0.01610 0.00412 0.00394 0.00700
O2 0.01350 0.01190 0.01730 0.00142 0.00950 0.00529
O3 0.01170 0.01340 0.01180 0.00000 0.00580 0.00000

loop_
_atom_site_label
_atom_site_fract_x
_atom_site_fract_y
_atom_site_fract_z
_atom_site_occupancy
_atom_site_U_iso_or_equiv
Mg 0.00000 0.50000 0.00000 0.86200 0.00896
Fe 0.00000 0.50000 0.00000 0.13800 0.00896
S 0.00000 0.15459 0.25000 1.00000 0.00791
O1 0.17509 0.04446 0.39481 1.00000 0.01478
O2 0.09221 0.26771 0.15040 1.00000 0.01334
O3 0.00000 0.63647 0.25000 1.00000 0.01221
H 0.09700 0.69800 0.28500 1.00000 0.03200

loop_
_cod_related_entry_id
_cod_related_entry_database
_cod_related_entry_code
1 AMCSD 0021009
